data_7707299
loop_
_publ_author_name
'Kong, Richard Y.'
'Crimmin, Mark R.'

_publ_section_title
;
 1<sup>st</sup> row transition metal aluminylene complexes: preparation,
 properties and bonding analysis.
;
_journal_issue 22
_journal_name_full 'Dalton transactions (Cambridge, England : 2003)'
_journal_page_first 7810
_journal_page_last 7817
_journal_paper_doi 10.1039/d1dt01415c
_journal_volume 50
_journal_year 2021
_chemical_formula_moiety 'C37 H48 Al Mn N2 O2'
_chemical_formula_sum 'C37 H48 Al Mn N2 O2'
_chemical_formula_weight 634.69
_space_group_crystal_system monoclinic
_space_group_IT_number 14
_space_group_name_Hall '-P 2yn'
_space_group_name_H-M_alt 'P 1 21/n 1'
_atom_sites_solution_hydrogens geom
_audit_creation_date 2019-02-06
_audit_creation_method
;
Olex2 1.2
(compiled 2018.05.29 svn.r3508 for OlexSys, GUI svn.r5506)
;
_audit_update_record
;
2021-03-17 deposited with the CCDC.	2021-04-30 downloaded from the CCDC.
;
_cell_angle_alpha 90
_cell_angle_beta 94.2925(17)
_cell_angle_gamma 90
_cell_formula_units_Z 4
_cell_length_a 8.86240(19)
_cell_length_b 20.6632(3)
_cell_length_c 18.2680(3)
_cell_measurement_reflns_used 3454
_cell_measurement_temperature 173.00(14)
_cell_measurement_theta_max 73.0350
_cell_measurement_theta_min 4.8250
_cell_volume 3335.95(10)
_computing_cell_refinement 'CrysAlisPro 1.171.39.46 (Rigaku OD, 2018)'
_computing_data_collection 'CrysAlisPro 1.171.39.46 (Rigaku OD, 2018)'
_computing_data_reduction 'CrysAlisPro 1.171.39.46 (Rigaku OD, 2018)'
_computing_molecular_graphics 'Olex2 (Dolomanov et al., 2009)'
_computing_publication_material 'Olex2 (Dolomanov et al., 2009)'
_computing_structure_refinement 'ShelXL (Sheldrick, 2015)'
_diffrn_ambient_environment N~2~
_diffrn_ambient_temperature 173.00(14)
_diffrn_detector 'CCD plate'
_diffrn_detector_area_resol_mean 10.4115
_diffrn_detector_type Atlas
_diffrn_measured_fraction_theta_full 0.984
_diffrn_measured_fraction_theta_max 0.949
_diffrn_measurement_details
;
List of Runs (angles in degrees, time in seconds):

  # Type    Start    End  Width  t~exp~   \w     \q     \k     \f   Frames
#--------------------------------------------------------------------------
  1  \w     19.00 117.00   1.00    9.27    --   42.36  38.00 -30.00   98
  2  \w     56.00 174.00   1.00   52.03    --  105.13  15.00 -30.00  118
  3  \w     76.00 177.00   1.00   52.03    --  105.13  61.00-150.00  101
  4  \w     33.00 134.00   1.00   52.03    --  105.13 -61.00-150.00  101
  5  \w    -26.00  72.00   1.00    9.27    --   42.36 -77.00 150.00   98
;
_diffrn_measurement_device 'four-circle diffractometer'
_diffrn_measurement_device_type 'Xcalibur, Atlas, Ultra'
_diffrn_measurement_method '\w scans'
_diffrn_orient_matrix_type 'CrysAlisPro convention (1999,Acta A55,543-557)'
_diffrn_orient_matrix_UB_11 -0.0685582000
_diffrn_orient_matrix_UB_12 0.0012847000
_diffrn_orient_matrix_UB_13 0.0750490000
_diffrn_orient_matrix_UB_21 -0.0658138000
_diffrn_orient_matrix_UB_22 -0.0681952000
_diffrn_orient_matrix_UB_23 -0.0145249000
_diffrn_orient_matrix_UB_31 0.1460718000
_diffrn_orient_matrix_UB_32 -0.0301237000
_diffrn_orient_matrix_UB_33 0.0362125000
_diffrn_radiation_monochromator mirror
_diffrn_radiation_probe x-ray
_diffrn_radiation_type CuK\a
_diffrn_radiation_wavelength 1.54184
_diffrn_reflns_av_R_equivalents 0.0301
_diffrn_reflns_av_unetI/netI 0.0468
_diffrn_reflns_Laue_measured_fraction_full 0.984
_diffrn_reflns_Laue_measured_fraction_max 0.949
_diffrn_reflns_limit_h_max 10
_diffrn_reflns_limit_h_min -10
_diffrn_reflns_limit_k_max 15
_diffrn_reflns_limit_k_min -25
_diffrn_reflns_limit_l_max 21
_diffrn_reflns_limit_l_min -21
_diffrn_reflns_number 10583
_diffrn_reflns_point_group_measured_fraction_full 0.984
_diffrn_reflns_point_group_measured_fraction_max 0.949
_diffrn_reflns_theta_full 67.684
_diffrn_reflns_theta_max 73.285
_diffrn_reflns_theta_min 4.855
_diffrn_source 'fine-focus sealed X-ray tube'
_diffrn_source_type 'Enhance Ultra (Cu) X-ray Source'
_exptl_absorpt_coefficient_mu 3.733
_exptl_absorpt_correction_T_max 0.847
_exptl_absorpt_correction_T_min 0.549
_exptl_absorpt_correction_type analytical
_exptl_absorpt_process_details
;
CrysAlisPro 1.171.39.46 (Rigaku Oxford Diffraction, 2018)
Analytical numeric absorption correction using a multifaceted crystal
			model based on expressions derived by R.C. Clark & J.S. Reid.
(Clark, R. C. & Reid, J. S. (1995). Acta Cryst. A51, 887-897)
Empirical absorption correction using spherical harmonics,
 implemented in SCALE3 ABSPACK scaling algorithm.
;
_exptl_crystal_colour yellow
_exptl_crystal_colour_primary yellow
_exptl_crystal_density_diffrn 1.264
_exptl_crystal_description prism
_exptl_crystal_F_000 1352
_exptl_crystal_size_max 0.239
_exptl_crystal_size_mid 0.158
_exptl_crystal_size_min 0.049
_refine_diff_density_max 0.463
_refine_diff_density_min -0.246
_refine_diff_density_rms 0.050
_refine_ls_extinction_method none
_refine_ls_goodness_of_fit_ref 1.020
_refine_ls_hydrogen_treatment constr
_refine_ls_matrix_type full
_refine_ls_number_parameters 399
_refine_ls_number_reflns 6343
_refine_ls_number_restraints 0
_refine_ls_restrained_S_all 1.020
_refine_ls_R_factor_all 0.0549
_refine_ls_R_factor_gt 0.0413
_refine_ls_shift/su_max 0.002
_refine_ls_shift/su_mean 0.000
_refine_ls_structure_factor_coef Fsqd
_refine_ls_weighting_details 'w=1/[\s^2^(Fo^2^)+(0.0574P)^2^+0.3900P] where P=(Fo^2^+2Fc^2^)/3'
_refine_ls_weighting_scheme calc
_refine_ls_wR_factor_gt 0.1033
_refine_ls_wR_factor_ref 0.1124
_reflns_Friedel_coverage 0.000
_reflns_number_gt 5120
_reflns_number_total 6343
_reflns_threshold_expression 'I > 2\s(I)'
_cod_data_source_file d1dt01415c3.cif
_cod_data_source_block 3b
_cod_depositor_comments 'Adding full bibliography for 7707298--7707305.cif.'
_cod_database_code 7707299
_shelx_shelxl_version_number 2016/6
_chemical_oxdiff_formula 'C37 H48 N2 O2 Mn Al'
_chemical_oxdiff_usercomment RK235
_shelx_space_group_comment
;
The symmetry employed for this shelxl refinement is uniquely defined
by the following loop, which should always be used as a source of
symmetry information in preference to the above space-group names.
They are only intended as comments.
;
_reflns_odcompleteness_completeness 98.26
_reflns_odcompleteness_iscentric 1
_reflns_odcompleteness_theta 66.49
_olex2_refinement_description
;
1. Fixed Uiso
 At 1.2 times of:
  All C(H) groups
 At 1.5 times of:
  All C(H,H,H) groups
2.a Ternary CH refined with riding coordinates:
 C23(H23), C20(H20), C32(H32), C35(H35)
2.b Aromatic/amide H refined with riding coordinates:
 C18(H18), C3(H3), C17(H17), C29(H29), C16(H16), C30(H30), C11(H11), C4(H4),
 C28(H28), C5(H5), C7(H7)
2.c Idealised Me refined as rotating group:
 C13(H13A,H13B,H13C), C22(H22A,H22B,H22C), C9(H9A,H9B,H9C), C24(H24A,H24B,
 H24C), C25(H25A,H25B,H25C), C21(H21A,H21B,H21C), C36(H36A,H36B,H36C), C8(H8A,
 H8B,H8C), C33(H33A,H33B,H33C), C37(H37A,H37B,H37C), C34(H34A,H34B,H34C)
;
_olex2_submission_special_instructions 'No special instructions were received'
_oxdiff_exptl_absorpt_empirical_details
;
Empirical correction (ABSPACK) includes:
- Absorption correction using spherical harmonics
- Frame scaling
;
_oxdiff_exptl_absorpt_empirical_full_max 1.171
_oxdiff_exptl_absorpt_empirical_full_min 0.868

loop_
_space_group_symop_operation_xyz
'x, y, z'
'-x+1/2, y+1/2, -z+1/2'
'-x, -y, -z'
'x-1/2, -y-1/2, z-1/2'

loop_
_atom_site_label
_atom_site_type_symbol
_atom_site_fract_x
_atom_site_fract_y
_atom_site_fract_z
_atom_site_U_iso_or_equiv
_atom_site_adp_type
_atom_site_occupancy
_atom_site_site_symmetry_order
_atom_site_calc_flag
_atom_site_refinement_flags_posn
_atom_site_refinement_flags_adp
_atom_site_refinement_flags_occupancy
_atom_site_disorder_assembly
_atom_site_disorder_group
Mn1 Mn 0.16606(4) 0.75929(2) 0.26241(2) 0.02803(11) Uani 1 1 d . . . . .
Al1 Al 0.33360(7) 0.74817(3) 0.36469(3) 0.02409(14) Uani 1 1 d . . . . .
O003 O 0.0944(3) 0.62123(9) 0.25032(13) 0.0589(6) Uani 1 1 d . . . . .
N2 N 0.4359(2) 0.80983(8) 0.42928(9) 0.0238(3) Uani 1 1 d . . . . .
N1 N 0.4199(2) 0.67560(8) 0.41701(9) 0.0253(4) Uani 1 1 d . . . . .
O006 O 0.4213(3) 0.74826(11) 0.16972(12) 0.0591(6) Uani 1 1 d . . . . .
C26 C 0.3478(3) 0.61357(10) 0.40138(11) 0.0280(4) Uani 1 1 d . . . . .
C18 C 0.3980(3) 0.98210(11) 0.36838(13) 0.0370(5) Uani 1 1 d . . . . .
H18 H 0.445130 1.011675 0.339223 0.044 Uiso 1 1 calc R . . . .
C14 C 0.3837(2) 0.87630(9) 0.42179(11) 0.0250(4) Uani 1 1 d . . . . .
C19 C 0.4597(3) 0.92006(10) 0.37899(11) 0.0285(4) Uani 1 1 d . . . . .
C3 C 0.0900(3) 0.84395(11) 0.20474(14) 0.0415(6) Uani 1 1 d . . . . .
H3 H 0.142675 0.863059 0.168239 0.050 Uiso 1 1 calc R . . . .
C17 C 0.2685(3) 0.99989(11) 0.40051(14) 0.0394(5) Uani 1 1 d . . . . .
H17 H 0.228484 1.041089 0.392381 0.047 Uiso 1 1 calc R . . . .
C31 C 0.4078(3) 0.57030(11) 0.35202(12) 0.0329(5) Uani 1 1 d . . . . .
C27 C 0.2145(3) 0.59959(11) 0.43595(13) 0.0356(5) Uani 1 1 d . . . . .
C29 C 0.2029(3) 0.49667(12) 0.37203(15) 0.0460(6) Uani 1 1 d . . . . .
H29 H 0.154244 0.457391 0.362224 0.055 Uiso 1 1 calc R . . . .
C15 C 0.2524(3) 0.89419(11) 0.45634(11) 0.0294(4) Uani 1 1 d . . . . .
C16 C 0.1976(3) 0.95684(11) 0.44487(13) 0.0357(5) Uani 1 1 d . . . . .
H16 H 0.111923 0.969976 0.467337 0.043 Uiso 1 1 calc R . . . .
C23 C 0.6045(3) 0.90314(11) 0.34346(12) 0.0339(5) Uani 1 1 d . . . . .
H23 H 0.640130 0.861195 0.362905 0.041 Uiso 1 1 calc R . . . .
C20 C 0.1723(3) 0.84650(12) 0.50382(12) 0.0339(5) Uani 1 1 d . . . . .
H20 H 0.168191 0.804849 0.478086 0.041 Uiso 1 1 calc R . . . .
C30 C 0.3325(3) 0.51175(11) 0.33840(14) 0.0421(6) Uani 1 1 d . . . . .
H30 H 0.370566 0.482287 0.305972 0.051 Uiso 1 1 calc R . . . .
C32 C 0.1471(3) 0.64641(12) 0.48909(15) 0.0426(6) Uani 1 1 d . . . . .
H32 H 0.209117 0.685724 0.490668 0.051 Uiso 1 1 calc R . . . .
C12 C 0.5304(3) 0.67716(10) 0.47137(11) 0.0277(4) Uani 1 1 d . . . . .
C6 C -0.0743(3) 0.77958(12) 0.26262(14) 0.0406(5) Uani 1 1 d . . . . .
C10 C 0.5458(2) 0.79706(10) 0.48166(11) 0.0272(4) Uani 1 1 d . . . . .
C13 C 0.5848(3) 0.61514(11) 0.50799(13) 0.0379(5) Uani 1 1 d . . . . .
H13A H 0.510705 0.600046 0.539711 0.057 Uiso 1 1 calc GR . . . .
H13B H 0.678738 0.622867 0.536330 0.057 Uiso 1 1 calc GR . . . .
H13C H 0.599688 0.583023 0.471246 0.057 Uiso 1 1 calc GR . . . .
C11 C 0.5955(2) 0.73430(11) 0.49836(11) 0.0289(4) Uani 1 1 d . . . . .
H11 H 0.680873 0.730371 0.530878 0.035 Uiso 1 1 calc R . . . .
C35 C 0.5511(3) 0.58483(12) 0.31396(14) 0.0422(6) Uani 1 1 d . . . . .
H35 H 0.589757 0.626953 0.331418 0.051 Uiso 1 1 calc R . . . .
C4 C 0.1086(3) 0.85880(11) 0.28021(14) 0.0404(6) Uani 1 1 d . . . . .
H4 H 0.174894 0.889089 0.302324 0.048 Uiso 1 1 calc R . . . .
C28 C 0.1451(3) 0.54022(12) 0.42054(15) 0.0429(6) Uani 1 1 d . . . . .
H28 H 0.057992 0.529493 0.443259 0.052 Uiso 1 1 calc R . . . .
C22 C 0.2569(3) 0.83539(15) 0.57924(14) 0.0462(6) Uani 1 1 d . . . . .
H22A H 0.353069 0.815620 0.572893 0.069 Uiso 1 1 calc GR . . . .
H22B H 0.198156 0.807471 0.608047 0.069 Uiso 1 1 calc GR . . . .
H22C H 0.272323 0.876126 0.603939 0.069 Uiso 1 1 calc GR . . . .
C5 C 0.0073(3) 0.81892(12) 0.31590(13) 0.0399(5) Uani 1 1 d . . . . .
H5 H -0.004214 0.818455 0.366081 0.048 Uiso 1 1 calc R . . . .
C9 C 0.6192(3) 0.85147(11) 0.52618(13) 0.0339(5) Uani 1 1 d . . . . .
H9A H 0.689959 0.873471 0.497610 0.051 Uiso 1 1 calc GR . . . .
H9B H 0.671360 0.834237 0.569831 0.051 Uiso 1 1 calc GR . . . .
H9C H 0.542948 0.881383 0.539454 0.051 Uiso 1 1 calc GR . . . .
C24 C 0.5760(3) 0.89668(15) 0.26007(14) 0.0468(6) Uani 1 1 d . . . . .
H24A H 0.498761 0.864869 0.248871 0.070 Uiso 1 1 calc GR . . . .
H24B H 0.667696 0.883500 0.239482 0.070 Uiso 1 1 calc GR . . . .
H24C H 0.543739 0.937618 0.239571 0.070 Uiso 1 1 calc GR . . . .
C1 C 0.1294(3) 0.67489(12) 0.25804(13) 0.0391(5) Uani 1 1 d . . . . .
C25 C 0.7295(3) 0.95309(13) 0.36172(15) 0.0435(6) Uani 1 1 d . . . . .
H25A H 0.701692 0.993554 0.338674 0.065 Uiso 1 1 calc GR . . . .
H25B H 0.822533 0.938019 0.343998 0.065 Uiso 1 1 calc GR . . . .
H25C H 0.742592 0.958982 0.413940 0.065 Uiso 1 1 calc GR . . . .
C7 C -0.0212(3) 0.79551(11) 0.19353(14) 0.0398(6) Uani 1 1 d . . . . .
H7 H -0.054108 0.777177 0.148650 0.048 Uiso 1 1 calc R . . . .
C21 C 0.0098(3) 0.86559(15) 0.51642(15) 0.0483(6) Uani 1 1 d . . . . .
H21A H 0.010442 0.903160 0.547350 0.072 Uiso 1 1 calc GR . . . .
H21B H -0.039077 0.830494 0.539679 0.072 Uiso 1 1 calc GR . . . .
H21C H -0.044152 0.875113 0.470133 0.072 Uiso 1 1 calc GR . . . .
C36 C 0.5157(4) 0.58933(16) 0.23101(16) 0.0559(8) Uani 1 1 d . . . . .
H36A H 0.476258 0.548674 0.212780 0.084 Uiso 1 1 calc GR . . . .
H36B H 0.606565 0.599442 0.207874 0.084 Uiso 1 1 calc GR . . . .
H36C H 0.442044 0.622719 0.220239 0.084 Uiso 1 1 calc GR . . . .
C8 C -0.2004(4) 0.73459(16) 0.2767(2) 0.0592(8) Uani 1 1 d . . . . .
H8A H -0.181628 0.693060 0.255680 0.089 Uiso 1 1 calc GR . . . .
H8B H -0.293916 0.751720 0.254896 0.089 Uiso 1 1 calc GR . . . .
H8C H -0.206900 0.730028 0.328697 0.089 Uiso 1 1 calc GR . . . .
C33 C -0.0119(4) 0.6656(2) 0.4623(2) 0.0753(11) Uani 1 1 d . . . . .
H33A H -0.012374 0.681735 0.413030 0.113 Uiso 1 1 calc GR . . . .
H33B H -0.047285 0.698767 0.493664 0.113 Uiso 1 1 calc GR . . . .
H33C H -0.077147 0.628601 0.463311 0.113 Uiso 1 1 calc GR . . . .
C37 C 0.6753(4) 0.53449(19) 0.33094(18) 0.0636(9) Uani 1 1 d . . . . .
H37A H 0.694108 0.530192 0.383153 0.095 Uiso 1 1 calc GR . . . .
H37B H 0.766308 0.548105 0.310053 0.095 Uiso 1 1 calc GR . . . .
H37C H 0.643402 0.493557 0.310281 0.095 Uiso 1 1 calc GR . . . .
C2 C 0.3231(3) 0.75185(12) 0.20948(14) 0.0402(5) Uani 1 1 d . . . . .
C34 C 0.1510(5) 0.61973(18) 0.56679(17) 0.0673(9) Uani 1 1 d . . . . .
H34A H 0.093307 0.580421 0.566875 0.101 Uiso 1 1 calc GR . . . .
H34B H 0.108373 0.650923 0.598272 0.101 Uiso 1 1 calc GR . . . .
H34C H 0.253867 0.611012 0.584267 0.101 Uiso 1 1 calc GR . . . .

loop_
_atom_site_aniso_label
_atom_site_aniso_U_11
_atom_site_aniso_U_22
_atom_site_aniso_U_33
_atom_site_aniso_U_23
_atom_site_aniso_U_13
_atom_site_aniso_U_12
Mn1 0.03282(19) 0.02555(17) 0.02501(18) -0.00078(12) -0.00265(13) -0.00035(14)
Al1 0.0268(3) 0.0230(3) 0.0224(3) -0.0002(2) 0.0014(2) 0.0001(2)
O003 0.0700(15) 0.0295(9) 0.0738(14) -0.0057(9) -0.0166(11) -0.0076(9)
N2 0.0249(8) 0.0244(8) 0.0225(8) -0.0002(6) 0.0031(6) 0.0004(6)
N1 0.0295(9) 0.0250(8) 0.0218(8) 0.0003(6) 0.0047(7) 0.0033(7)
O006 0.0585(13) 0.0684(14) 0.0537(12) -0.0031(10) 0.0253(10) -0.0006(11)
C26 0.0350(12) 0.0216(9) 0.0273(10) 0.0033(8) 0.0018(8) 0.0021(8)
C18 0.0440(14) 0.0270(11) 0.0394(12) 0.0025(9) -0.0012(10) -0.0052(10)
C14 0.0247(10) 0.0248(9) 0.0252(9) -0.0039(7) 0.0001(8) 0.0017(8)
C19 0.0294(11) 0.0279(10) 0.0279(10) -0.0020(8) 0.0008(8) -0.0031(8)
C3 0.0572(16) 0.0299(11) 0.0359(12) 0.0088(9) -0.0064(11) 0.0026(11)
C17 0.0451(14) 0.0245(10) 0.0475(14) -0.0043(9) -0.0045(11) 0.0061(9)
C31 0.0392(13) 0.0284(10) 0.0313(11) -0.0009(8) 0.0041(9) 0.0027(9)
C27 0.0394(13) 0.0312(11) 0.0366(12) 0.0078(9) 0.0067(10) -0.0002(9)
C29 0.0540(17) 0.0292(11) 0.0535(15) 0.0022(11) -0.0045(12) -0.0107(11)
C15 0.0310(11) 0.0321(10) 0.0248(10) -0.0035(8) 0.0004(8) 0.0034(9)
C16 0.0336(12) 0.0352(11) 0.0380(12) -0.0085(9) 0.0006(9) 0.0065(9)
C23 0.0366(12) 0.0311(11) 0.0347(12) 0.0039(9) 0.0076(9) -0.0025(9)
C20 0.0289(11) 0.0390(12) 0.0351(11) -0.0009(9) 0.0118(9) 0.0058(9)
C30 0.0610(17) 0.0254(11) 0.0392(13) -0.0040(9) -0.0011(12) 0.0019(11)
C32 0.0435(14) 0.0343(12) 0.0528(15) 0.0046(11) 0.0226(12) 0.0000(10)
C12 0.0317(11) 0.0289(10) 0.0230(10) 0.0030(8) 0.0064(8) 0.0063(8)
C6 0.0347(13) 0.0399(12) 0.0458(14) 0.0002(11) -0.0052(10) 0.0066(10)
C10 0.0252(10) 0.0319(10) 0.0250(10) -0.0013(8) 0.0046(8) -0.0013(8)
C13 0.0467(14) 0.0313(11) 0.0349(12) 0.0046(9) -0.0024(10) 0.0067(10)
C11 0.0238(10) 0.0364(11) 0.0260(10) 0.0001(8) -0.0012(8) 0.0047(8)
C35 0.0472(15) 0.0365(12) 0.0447(13) -0.0128(10) 0.0159(11) 0.0008(11)
C4 0.0507(15) 0.0255(10) 0.0427(13) -0.0038(9) -0.0117(11) 0.0049(10)
C28 0.0445(15) 0.0336(12) 0.0510(14) 0.0087(11) 0.0065(11) -0.0067(10)
C22 0.0404(14) 0.0643(17) 0.0353(13) 0.0116(12) 0.0109(11) 0.0107(12)
C5 0.0429(14) 0.0422(13) 0.0335(12) -0.0060(10) -0.0037(10) 0.0126(11)
C9 0.0295(11) 0.0379(11) 0.0337(11) -0.0023(9) -0.0015(9) -0.0023(9)
C24 0.0506(16) 0.0551(15) 0.0359(13) -0.0029(11) 0.0115(11) -0.0084(12)
C1 0.0399(13) 0.0368(13) 0.0390(12) -0.0013(10) -0.0071(10) -0.0026(10)
C25 0.0392(14) 0.0449(13) 0.0466(14) 0.0031(11) 0.0049(11) -0.0086(11)
C7 0.0478(15) 0.0328(11) 0.0360(12) 0.0000(9) -0.0140(10) 0.0056(10)
C21 0.0313(13) 0.0679(18) 0.0470(14) 0.0062(13) 0.0119(11) 0.0124(12)
C36 0.069(2) 0.0566(17) 0.0449(15) 0.0024(13) 0.0232(14) 0.0109(15)
C8 0.0451(17) 0.0622(18) 0.069(2) 0.0004(15) -0.0037(14) -0.0041(14)
C33 0.056(2) 0.099(3) 0.072(2) 0.002(2) 0.0207(17) 0.032(2)
C37 0.0520(18) 0.086(2) 0.0530(17) -0.0129(16) 0.0079(14) 0.0221(17)
C2 0.0448(14) 0.0405(13) 0.0350(12) -0.0003(10) 0.0002(10) -0.0021(11)
C34 0.085(3) 0.071(2) 0.0481(17) -0.0050(15) 0.0168(16) 0.0039(19)

loop_
_atom_type_symbol
_atom_type_description
_atom_type_scat_dispersion_real
_atom_type_scat_dispersion_imag
_atom_type_scat_source
C C 0.0181 0.0091 'International Tables Vol C Tables 4.2.6.8 and 6.1.1.4'
H H 0.0000 0.0000 'International Tables Vol C Tables 4.2.6.8 and 6.1.1.4'
Al Al 0.2130 0.2455 'International Tables Vol C Tables 4.2.6.8 and 6.1.1.4'
Mn Mn -0.5299 2.8052 'International Tables Vol C Tables 4.2.6.8 and 6.1.1.4'
N N 0.0311 0.0180 'International Tables Vol C Tables 4.2.6.8 and 6.1.1.4'
O O 0.0492 0.0322 'International Tables Vol C Tables 4.2.6.8 and 6.1.1.4'

loop_
_citation_id
_citation_doi
_citation_year
1 10.26434/chemrxiv.14330060.v1 2021

loop_
_exptl_crystal_face_index_h
_exptl_crystal_face_index_k
_exptl_crystal_face_index_l
_exptl_crystal_face_perp_dist
-1 -13 3 0.0323
0 13 -1 0.0411
-5 5 -4 0.0772
4 -8 4 0.0501
4 10 2 0.0684
0 -13 -1 0.0104
0 13 1 0.0390
-3 5 -8 0.0612
-5 3 5 0.0894
1 -4 11 0.0725
5 -3 -4 0.1020

loop_
_geom_angle_atom_site_label_1
_geom_angle_atom_site_label_2
_geom_angle_atom_site_label_3
_geom_angle
_geom_angle_site_symmetry_1
_geom_angle_site_symmetry_3
_geom_angle_publ_flag
C3 Mn1 Al1 130.07(7) . . ?
C3 Mn1 C6 64.36(11) . . ?
C3 Mn1 C4 38.52(10) . . ?
C3 Mn1 C5 63.98(10) . . ?
C3 Mn1 C7 38.56(10) . . ?
C6 Mn1 Al1 126.10(7) . . ?
C4 Mn1 Al1 96.78(7) . . ?
C4 Mn1 C6 64.61(10) . . ?
C4 Mn1 C5 38.31(11) . . ?
C5 Mn1 Al1 95.28(7) . . ?
C5 Mn1 C6 38.38(10) . . ?
C1 Mn1 Al1 92.47(8) . . ?
C1 Mn1 C3 137.41(11) . . ?
C1 Mn1 C6 90.77(11) . . ?
C1 Mn1 C4 154.47(12) . . ?
C1 Mn1 C5 117.25(12) . . ?
C1 Mn1 C7 100.70(11) . . ?
C7 Mn1 Al1 158.95(7) . . ?
C7 Mn1 C6 38.39(10) . . ?
C7 Mn1 C4 64.69(9) . . ?
C7 Mn1 C5 64.13(9) . . ?
C2 Mn1 Al1 87.06(9) . . ?
C2 Mn1 C3 91.96(12) . . ?
C2 Mn1 C6 146.54(11) . . ?
C2 Mn1 C4 111.90(12) . . ?
C2 Mn1 C5 150.20(11) . . ?
C2 Mn1 C1 92.25(12) . . ?
C2 Mn1 C7 108.54(11) . . ?
N2 Al1 Mn1 132.65(6) . . ?
N1 Al1 Mn1 133.88(6) . . ?
N1 Al1 N2 93.46(8) . . ?
C14 N2 Al1 115.95(13) . . ?
C10 N2 Al1 126.42(15) . . ?
C10 N2 C14 117.58(17) . . ?
C26 N1 Al1 116.20(14) . . ?
C12 N1 Al1 126.52(15) . . ?
C12 N1 C26 116.95(17) . . ?
C31 C26 N1 120.5(2) . . ?
C31 C26 C27 121.9(2) . . ?
C27 C26 N1 117.66(19) . . ?
C19 C18 H18 119.5 . . ?
C17 C18 H18 119.5 . . ?
C17 C18 C19 120.9(2) . . ?
C19 C14 N2 120.01(18) . . ?
C19 C14 C15 121.77(19) . . ?
C15 C14 N2 118.18(18) . . ?
C18 C19 C23 119.0(2) . . ?
C14 C19 C18 118.0(2) . . ?
C14 C19 C23 123.08(19) . . ?
Mn1 C3 H3 123.2 . . ?
C4 C3 Mn1 71.63(13) . . ?
C4 C3 H3 125.5 . . ?
C7 C3 Mn1 71.32(14) . . ?
C7 C3 H3 125.5 . . ?
C7 C3 C4 109.0(2) . . ?
C18 C17 H17 119.8 . . ?
C18 C17 C16 120.5(2) . . ?
C16 C17 H17 119.8 . . ?
C26 C31 C35 122.5(2) . . ?
C30 C31 C26 117.9(2) . . ?
C30 C31 C35 119.6(2) . . ?
C26 C27 C32 122.4(2) . . ?
C28 C27 C26 117.5(2) . . ?
C28 C27 C32 120.0(2) . . ?
C30 C29 H29 120.1 . . ?
C30 C29 C28 119.9(2) . . ?
C28 C29 H29 120.1 . . ?
C14 C15 C20 121.27(19) . . ?
C16 C15 C14 117.7(2) . . ?
C16 C15 C20 121.0(2) . . ?
C17 C16 C15 121.1(2) . . ?
C17 C16 H16 119.5 . . ?
C15 C16 H16 119.5 . . ?
C19 C23 H23 108.0 . . ?
C19 C23 C24 111.3(2) . . ?
C19 C23 C25 111.8(2) . . ?
C24 C23 H23 108.0 . . ?
C24 C23 C25 109.7(2) . . ?
C25 C23 H23 108.0 . . ?
C15 C20 H20 107.3 . . ?
C15 C20 C22 113.0(2) . . ?
C15 C20 C21 113.8(2) . . ?
C22 C20 H20 107.3 . . ?
C21 C20 H20 107.3 . . ?
C21 C20 C22 107.81(19) . . ?
C31 C30 H30 119.3 . . ?
C29 C30 C31 121.3(2) . . ?
C29 C30 H30 119.3 . . ?
C27 C32 H32 107.4 . . ?
C33 C32 C27 111.2(3) . . ?
C33 C32 H32 107.4 . . ?
C33 C32 C34 110.7(3) . . ?
C34 C32 C27 112.4(2) . . ?
C34 C32 H32 107.4 . . ?
N1 C12 C13 119.9(2) . . ?
N1 C12 C11 122.96(19) . . ?
C11 C12 C13 117.0(2) . . ?
C5 C6 Mn1 70.33(15) . . ?
C5 C6 C8 125.9(3) . . ?
C7 C6 Mn1 69.67(15) . . ?
C7 C6 C5 106.9(2) . . ?
C7 C6 C8 127.0(3) . . ?
C8 C6 Mn1 128.9(2) . . ?
N2 C10 C11 122.7(2) . . ?
N2 C10 C9 120.01(19) . . ?
C11 C10 C9 117.31(19) . . ?
C12 C13 H13A 109.5 . . ?
C12 C13 H13B 109.5 . . ?
C12 C13 H13C 109.5 . . ?
H13A C13 H13B 109.5 . . ?
H13A C13 H13C 109.5 . . ?
H13B C13 H13C 109.5 . . ?
C12 C11 C10 126.6(2) . . ?
C12 C11 H11 116.7 . . ?
C10 C11 H11 116.7 . . ?
C31 C35 H35 108.0 . . ?
C31 C35 C36 110.4(2) . . ?
C31 C35 C37 112.7(2) . . ?
C36 C35 H35 108.0 . . ?
C36 C35 C37 109.5(2) . . ?
C37 C35 H35 108.0 . . ?
Mn1 C4 H4 124.1 . . ?
C3 C4 Mn1 69.85(13) . . ?
C3 C4 H4 126.5 . . ?
C3 C4 C5 107.0(2) . . ?
C5 C4 Mn1 71.21(13) . . ?
C5 C4 H4 126.5 . . ?
C27 C28 H28 119.3 . . ?
C29 C28 C27 121.5(3) . . ?
C29 C28 H28 119.3 . . ?
C20 C22 H22A 109.5 . . ?
C20 C22 H22B 109.5 . . ?
C20 C22 H22C 109.5 . . ?
H22A C22 H22B 109.5 . . ?
H22A C22 H22C 109.5 . . ?
H22B C22 H22C 109.5 . . ?
Mn1 C5 H5 124.3 . . ?
C6 C5 Mn1 71.29(14) . . ?
C6 C5 H5 125.5 . . ?
C4 C5 Mn1 70.48(14) . . ?
C4 C5 C6 109.0(2) . . ?
C4 C5 H5 125.5 . . ?
C10 C9 H9A 109.5 . . ?
C10 C9 H9B 109.5 . . ?
C10 C9 H9C 109.5 . . ?
H9A C9 H9B 109.5 . . ?
H9A C9 H9C 109.5 . . ?
H9B C9 H9C 109.5 . . ?
C23 C24 H24A 109.5 . . ?
C23 C24 H24B 109.5 . . ?
C23 C24 H24C 109.5 . . ?
H24A C24 H24B 109.5 . . ?
H24A C24 H24C 109.5 . . ?
H24B C24 H24C 109.5 . . ?
O003 C1 Mn1 173.6(2) . . ?
C23 C25 H25A 109.5 . . ?
C23 C25 H25B 109.5 . . ?
C23 C25 H25C 109.5 . . ?
H25A C25 H25B 109.5 . . ?
H25A C25 H25C 109.5 . . ?
H25B C25 H25C 109.5 . . ?
Mn1 C7 H7 123.6 . . ?
C3 C7 Mn1 70.12(14) . . ?
C3 C7 C6 108.1(2) . . ?
C3 C7 H7 126.0 . . ?
C6 C7 Mn1 71.94(14) . . ?
C6 C7 H7 126.0 . . ?
C20 C21 H21A 109.5 . . ?
C20 C21 H21B 109.5 . . ?
C20 C21 H21C 109.5 . . ?
H21A C21 H21B 109.5 . . ?
H21A C21 H21C 109.5 . . ?
H21B C21 H21C 109.5 . . ?
C35 C36 H36A 109.5 . . ?
C35 C36 H36B 109.5 . . ?
C35 C36 H36C 109.5 . . ?
H36A C36 H36B 109.5 . . ?
H36A C36 H36C 109.5 . . ?
H36B C36 H36C 109.5 . . ?
C6 C8 H8A 109.5 . . ?
C6 C8 H8B 109.5 . . ?
C6 C8 H8C 109.5 . . ?
H8A C8 H8B 109.5 . . ?
H8A C8 H8C 109.5 . . ?
H8B C8 H8C 109.5 . . ?
C32 C33 H33A 109.5 . . ?
C32 C33 H33B 109.5 . . ?
C32 C33 H33C 109.5 . . ?
H33A C33 H33B 109.5 . . ?
H33A C33 H33C 109.5 . . ?
H33B C33 H33C 109.5 . . ?
C35 C37 H37A 109.5 . . ?
C35 C37 H37B 109.5 . . ?
C35 C37 H37C 109.5 . . ?
H37A C37 H37B 109.5 . . ?
H37A C37 H37C 109.5 . . ?
H37B C37 H37C 109.5 . . ?
O006 C2 Mn1 175.1(2) . . ?
C32 C34 H34A 109.5 . . ?
C32 C34 H34B 109.5 . . ?
C32 C34 H34C 109.5 . . ?
H34A C34 H34B 109.5 . . ?
H34A C34 H34C 109.5 . . ?
H34B C34 H34C 109.5 . . ?

loop_
_geom_bond_atom_site_label_1
_geom_bond_atom_site_label_2
_geom_bond_distance
_geom_bond_site_symmetry_2
_geom_bond_publ_flag
Mn1 Al1 2.3094(7) . ?
Mn1 C3 2.126(2) . ?
Mn1 C6 2.171(3) . ?
Mn1 C4 2.149(2) . ?
Mn1 C5 2.158(2) . ?
Mn1 C1 1.775(2) . ?
Mn1 C7 2.141(2) . ?
Mn1 C2 1.760(3) . ?
Al1 N2 1.9177(18) . ?
Al1 N1 1.9075(18) . ?
O003 C1 1.157(3) . ?
N2 C14 1.452(3) . ?
N2 C10 1.339(3) . ?
N1 C26 1.451(3) . ?
N1 C12 1.342(3) . ?
O006 C2 1.177(3) . ?
C26 C31 1.403(3) . ?
C26 C27 1.411(3) . ?
C18 H18 0.9300 . ?
C18 C19 1.401(3) . ?
C18 C17 1.377(4) . ?
C14 C19 1.401(3) . ?
C14 C15 1.414(3) . ?
C19 C23 1.521(3) . ?
C3 H3 0.9300 . ?
C3 C4 1.410(4) . ?
C3 C7 1.409(4) . ?
C17 H17 0.9300 . ?
C17 C16 1.386(4) . ?
C31 C30 1.395(3) . ?
C31 C35 1.522(3) . ?
C27 C32 1.524(3) . ?
C27 C28 1.392(3) . ?
C29 H29 0.9300 . ?
C29 C30 1.379(4) . ?
C29 C28 1.388(4) . ?
C15 C16 1.393(3) . ?
C15 C20 1.523(3) . ?
C16 H16 0.9300 . ?
C23 H23 0.9800 . ?
C23 C24 1.531(3) . ?
C23 C25 1.533(3) . ?
C20 H20 0.9800 . ?
C20 C22 1.536(3) . ?
C20 C21 1.527(3) . ?
C30 H30 0.9300 . ?
C32 H32 0.9800 . ?
C32 C33 1.510(4) . ?
C32 C34 1.521(4) . ?
C12 C13 1.508(3) . ?
C12 C11 1.388(3) . ?
C6 C5 1.423(4) . ?
C6 C7 1.418(4) . ?
C6 C8 1.491(4) . ?
C10 C11 1.396(3) . ?
C10 C9 1.507(3) . ?
C13 H13A 0.9600 . ?
C13 H13B 0.9600 . ?
C13 H13C 0.9600 . ?
C11 H11 0.9300 . ?
C35 H35 0.9800 . ?
C35 C36 1.527(4) . ?
C35 C37 1.529(4) . ?
C4 H4 0.9300 . ?
C4 C5 1.413(4) . ?
C28 H28 0.9300 . ?
C22 H22A 0.9600 . ?
C22 H22B 0.9600 . ?
C22 H22C 0.9600 . ?
C5 H5 0.9300 . ?
C9 H9A 0.9600 . ?
C9 H9B 0.9600 . ?
C9 H9C 0.9600 . ?
C24 H24A 0.9600 . ?
C24 H24B 0.9600 . ?
C24 H24C 0.9600 . ?
C25 H25A 0.9600 . ?
C25 H25B 0.9600 . ?
C25 H25C 0.9600 . ?
C7 H7 0.9300 . ?
C21 H21A 0.9600 . ?
C21 H21B 0.9600 . ?
C21 H21C 0.9600 . ?
C36 H36A 0.9600 . ?
C36 H36B 0.9600 . ?
C36 H36C 0.9600 . ?
C8 H8A 0.9600 . ?
C8 H8B 0.9600 . ?
C8 H8C 0.9600 . ?
C33 H33A 0.9600 . ?
C33 H33B 0.9600 . ?
C33 H33C 0.9600 . ?
C37 H37A 0.9600 . ?
C37 H37B 0.9600 . ?
C37 H37C 0.9600 . ?
C34 H34A 0.9600 . ?
C34 H34B 0.9600 . ?
C34 H34C 0.9600 . ?

loop_
_exptl_oxdiff_crystal_face_indexfrac_h
_exptl_oxdiff_crystal_face_indexfrac_k
_exptl_oxdiff_crystal_face_indexfrac_l
_exptl_oxdiff_crystal_face_x
_exptl_oxdiff_crystal_face_y
_exptl_oxdiff_crystal_face_z
-1.0008 -12.9942 2.9941 0.2766 0.9085 0.3537
0.0011 12.9969 -0.9943 -0.0580 -0.8720 -0.4274
-5.0006 5.0089 -3.9971 0.0493 0.0456 -1.0261
4.0002 -8.0060 3.9959 0.0154 0.2247 0.9702
4.0017 9.9896 2.0038 -0.1111 -0.9737 0.3562
-0.0014 -12.9975 -1.0054 -0.0921 0.9011 0.3549
0.0014 12.9975 1.0054 0.0921 -0.9011 -0.3549
-3.0011 5.0033 -7.9966 -0.3880 -0.0275 -0.8787
-4.9993 3.0118 5.0008 0.7219 0.0510 -0.6399
1.0016 -3.9983 10.9967 0.7515 0.0470 0.6650
4.9995 -3.0115 -4.0009 -0.6469 -0.0655 0.6761
